data_7135340
loop_
_publ_author_name
'Li, Yangjuan'
'He, Miao'
'Gong, Yu'

_publ_section_title
;
 Synthesis of crown ether-capped highly symmetrical fluoride-centered
 lanthanide clusters
 [Ln<sub>6</sub>F<sub>13</sub>(12-crown-4)<sub>6</sub>]I<sub>3</sub>F<sub>2</sub>
 (Ln = Ho, Er).
;
_journal_issue 19
_journal_name_full 'Chemical communications (Cambridge, England)'
_journal_page_first 5433
_journal_page_last 5437
_journal_paper_doi 10.1039/d6cc00045b
_journal_volume 62
_journal_year 2026
_chemical_formula_moiety 'C48 H96 Er6 F13 O24, 3(I), 2(F)'
_chemical_formula_sum 'C48 H96 Er6 F15 I3 O24'
_chemical_formula_weight 2726.50
_chemical_properties_physical Air-sensitive,Moisture-sensitive
_space_group_crystal_system cubic
_space_group_IT_number 229
_space_group_name_Hall '-I 4 2 3'
_space_group_name_H-M_alt 'I m -3 m'
_atom_sites_solution_hydrogens geom
_atom_sites_solution_primary iterative
_audit_creation_date 2025-10-11
_audit_creation_method
;
Olex2 1.5
(compiled 2023.08.17 svn.r577a77a9 for OlexSys, GUI svn.r6817)
;
_audit_update_record
;
2025-10-11 deposited with the CCDC.	2026-02-06 downloaded from the CCDC.
;
_cell_angle_alpha 90
_cell_angle_beta 90
_cell_angle_gamma 90
_cell_formula_units_Z 2
_cell_length_a 18.2915(4)
_cell_length_b 18.2915(4)
_cell_length_c 18.2915(4)
_cell_measurement_reflns_used 2802
_cell_measurement_temperature 179.99(10)
_cell_measurement_theta_max 34.5370
_cell_measurement_theta_min 2.2170
_cell_volume 6120.0(2)
_computing_cell_refinement 'CrysAlisPro 1.171.42.72a (Rigaku OD, 2022)'
_computing_data_collection 'CrysAlisPro 1.171.42.72a (Rigaku OD, 2022)'
_computing_data_reduction 'CrysAlisPro 1.171.42.72a (Rigaku OD, 2022)'
_computing_molecular_graphics 'Olex2 1.5 (Dolomanov et al., 2009)'
_computing_publication_material 'Olex2 1.5 (Dolomanov et al., 2009)'
_computing_structure_refinement 'SHELXL 2018/3 (Sheldrick, 2015)'
_computing_structure_solution 'olex2.solve 1.5 (Bourhis et al., 2015)'
_diffrn_ambient_environment N~2~
_diffrn_ambient_temperature 179.99(10)
_diffrn_detector 'Hybrid Pixel Array Detector'
_diffrn_detector_area_resol_mean 10.0000
_diffrn_detector_type HyPix
_diffrn_measured_fraction_theta_full 0.990
_diffrn_measured_fraction_theta_max 0.990
_diffrn_measurement_details
;
List of Runs (angles in degrees, time in seconds):

  # Type    Start    End  Width  t~exp~   \w     \q     \k     \f   Frames
#--------------------------------------------------------------------------
  1  \w    -24.00  30.00   0.50    7.00    --   14.35 -86.00  59.00  108
;
_diffrn_measurement_device 'four-circle diffractometer'
_diffrn_measurement_device_type 'XtaLAB Synergy R, DW system, HyPix'
_diffrn_measurement_method '\w scans'
_diffrn_orient_matrix_type 'CrysAlisPro convention (1999,Acta A55,543-557)'
_diffrn_orient_matrix_UB_11 0.0336530000
_diffrn_orient_matrix_UB_12 -0.0106916000
_diffrn_orient_matrix_UB_13 0.0160179000
_diffrn_orient_matrix_UB_21 -0.0162772000
_diffrn_orient_matrix_UB_22 0.0013133000
_diffrn_orient_matrix_UB_23 0.0351759000
_diffrn_orient_matrix_UB_31 -0.0102424000
_diffrn_orient_matrix_UB_32 -0.0372531000
_diffrn_orient_matrix_UB_33 -0.0033065000
_diffrn_radiation_monochromator mirror
_diffrn_radiation_probe x-ray
_diffrn_radiation_type 'Mo K\a'
_diffrn_radiation_wavelength 0.71073
_diffrn_reflns_av_R_equivalents 0.0396
_diffrn_reflns_av_unetI/netI 0.0213
_diffrn_reflns_Laue_measured_fraction_full 0.990
_diffrn_reflns_Laue_measured_fraction_max 0.990
_diffrn_reflns_limit_h_max 20
_diffrn_reflns_limit_h_min -10
_diffrn_reflns_limit_k_max 19
_diffrn_reflns_limit_k_min -21
_diffrn_reflns_limit_l_max 22
_diffrn_reflns_limit_l_min -14
_diffrn_reflns_number 4004
_diffrn_reflns_point_group_measured_fraction_full 0.990
_diffrn_reflns_point_group_measured_fraction_max 0.990
_diffrn_reflns_theta_full 25.242
_diffrn_reflns_theta_max 25.304
_diffrn_reflns_theta_min 2.227
_diffrn_source 'Rotating-anode X-ray tube'
_diffrn_source_type 'Rigaku (Mo) X-ray Source'
_exptl_absorpt_coefficient_mu 4.887
_exptl_absorpt_correction_T_max 1.00000
_exptl_absorpt_correction_T_min 0.77766
_exptl_absorpt_correction_type multi-scan
_exptl_absorpt_process_details
;
CrysAlisPro 1.171.42.72a (Rigaku Oxford Diffraction, 2022)
Empirical absorption correction using spherical harmonics,
implemented in SCALE3 ABSPACK scaling algorithm.
;
_exptl_crystal_colour 'clear light yellow'
_exptl_crystal_colour_lustre clear
_exptl_crystal_colour_modifier light
_exptl_crystal_colour_primary yellow
_exptl_crystal_density_diffrn 1.480
_exptl_crystal_description block
_exptl_crystal_F_000 2556
_exptl_crystal_size_max 0.18
_exptl_crystal_size_mid 0.18
_exptl_crystal_size_min 0.15
_refine_diff_density_max 1.891
_refine_diff_density_min -2.072
_refine_diff_density_rms 0.216
_refine_ls_extinction_method none
_refine_ls_goodness_of_fit_ref 1.149
_refine_ls_hydrogen_treatment constr
_refine_ls_matrix_type full
_refine_ls_number_parameters 27
_refine_ls_number_reflns 581
_refine_ls_number_restraints 9
_refine_ls_restrained_S_all 24.762
_refine_ls_R_factor_all 0.0630
_refine_ls_R_factor_gt 0.0603
_refine_ls_shift/su_max 0.001
_refine_ls_shift/su_mean 0.000
_refine_ls_structure_factor_coef Fsqd
_refine_ls_weighting_details 'w=1/[\s^2^(Fo^2^)+(0.1028P)^2^+158.6583P] where P=(Fo^2^+2Fc^2^)/3'
_refine_ls_weighting_scheme calc
_refine_ls_wR_factor_gt 0.1859
_refine_ls_wR_factor_ref 0.1882
_reflns_Friedel_coverage 0.000
_reflns_number_gt 540
_reflns_number_total 581
_reflns_threshold_expression 'I > 2\s(I)'
_cod_data_source_file d6cc00045b2.cif
_cod_data_source_block yj-1267pingdi-3_auto
_cod_depositor_comments 'Adding full bibliography for 7135339--7135341.cif.'
_cod_original_cell_volume 6120.0(4)
_cod_database_code 7135340
_shelx_shelxl_version_number 2018/3
_chemical_oxdiff_formula Er1C1N1O1I1F1B1
_shelx_space_group_comment
;
The symmetry employed for this shelxl refinement is uniquely defined
by the following loop, which should always be used as a source of
symmetry information in preference to the above space-group names.
They are only intended as comments.
;
_shelx_estimated_absorpt_t_max 0.528
_shelx_estimated_absorpt_t_min 0.473
_olex2_refinement_description
;
1. Fixed Uiso
 At 1.2 times of:
  All C(H,H) groups
2. Restrained distances
 C1_$1-C1_$2
 1.49 with sigma of 0.002
 H1a-H1a_$3
 2.11 with sigma of 0.002
 H1b-H1b_$3
 2.11 with sigma of 0.002
3. Uiso/Uaniso restraints and constraints
Uanis(C1) \\sim Ueq: with sigma of 0.01 and sigma for terminal atoms of 0.001
Uanis(F2) = Uanis(F3)
4. Others
 Fixed Sof: F3(0.041667)
5.a Secondary CH2 refined with riding coordinates:
 C1(H1a,H1b)
;
_smtbx_masks_void_probe_radius 1.2
_smtbx_masks_void_truncation_radius 1.2
_olex2_submission_special_instructions 'No special instructions were received'
_oxdiff_exptl_absorpt_empirical_details
;
Empirical correction (ABSPACK) includes:
- Absorption correction using spherical harmonics
- Frame scaling
;
_oxdiff_exptl_absorpt_empirical_full_max 1.215
_oxdiff_exptl_absorpt_empirical_full_min 0.854

loop_
_space_group_symop_operation_xyz
'x, y, z'
'-x, -y, z'
'-x, y, -z'
'x, -y, -z'
'z, x, y'
'z, -x, -y'
'-z, -x, y'
'-z, x, -y'
'y, z, x'
'-y, z, -x'
'y, -z, -x'
'-y, -z, x'
'y, x, -z'
'-y, -x, -z'
'y, -x, z'
'-y, x, z'
'x, z, -y'
'-x, z, y'
'-x, -z, -y'
'x, -z, y'
'z, y, -x'
'z, -y, x'
'-z, y, x'
'-z, -y, -x'
'x+1/2, y+1/2, z+1/2'
'-x+1/2, -y+1/2, z+1/2'
'-x+1/2, y+1/2, -z+1/2'
'x+1/2, -y+1/2, -z+1/2'
'z+1/2, x+1/2, y+1/2'
'z+1/2, -x+1/2, -y+1/2'
'-z+1/2, -x+1/2, y+1/2'
'-z+1/2, x+1/2, -y+1/2'
'y+1/2, z+1/2, x+1/2'
'-y+1/2, z+1/2, -x+1/2'
'y+1/2, -z+1/2, -x+1/2'
'-y+1/2, -z+1/2, x+1/2'
'y+1/2, x+1/2, -z+1/2'
'-y+1/2, -x+1/2, -z+1/2'
'y+1/2, -x+1/2, z+1/2'
'-y+1/2, x+1/2, z+1/2'
'x+1/2, z+1/2, -y+1/2'
'-x+1/2, z+1/2, y+1/2'
'-x+1/2, -z+1/2, -y+1/2'
'x+1/2, -z+1/2, y+1/2'
'z+1/2, y+1/2, -x+1/2'
'z+1/2, -y+1/2, x+1/2'
'-z+1/2, y+1/2, x+1/2'
'-z+1/2, -y+1/2, -x+1/2'
'-x, -y, -z'
'x, y, -z'
'x, -y, z'
'-x, y, z'
'-z, -x, -y'
'-z, x, y'
'z, x, -y'
'z, -x, y'
'-y, -z, -x'
'y, -z, x'
'-y, z, x'
'y, z, -x'
'-y, -x, z'
'y, x, z'
'-y, x, -z'
'y, -x, -z'
'-x, -z, y'
'x, -z, -y'
'x, z, y'
'-x, z, -y'
'-z, -y, x'
'-z, y, -x'
'z, -y, -x'
'z, y, x'
'-x+1/2, -y+1/2, -z+1/2'
'x+1/2, y+1/2, -z+1/2'
'x+1/2, -y+1/2, z+1/2'
'-x+1/2, y+1/2, z+1/2'
'-z+1/2, -x+1/2, -y+1/2'
'-z+1/2, x+1/2, y+1/2'
'z+1/2, x+1/2, -y+1/2'
'z+1/2, -x+1/2, y+1/2'
'-y+1/2, -z+1/2, -x+1/2'
'y+1/2, -z+1/2, x+1/2'
'-y+1/2, z+1/2, x+1/2'
'y+1/2, z+1/2, -x+1/2'
'-y+1/2, -x+1/2, z+1/2'
'y+1/2, x+1/2, z+1/2'
'-y+1/2, x+1/2, -z+1/2'
'y+1/2, -x+1/2, -z+1/2'
'-x+1/2, -z+1/2, y+1/2'
'x+1/2, -z+1/2, -y+1/2'
'x+1/2, z+1/2, y+1/2'
'-x+1/2, z+1/2, -y+1/2'
'-z+1/2, -y+1/2, x+1/2'
'-z+1/2, y+1/2, -x+1/2'
'z+1/2, -y+1/2, -x+1/2'
'z+1/2, y+1/2, x+1/2'

loop_
_atom_site_label
_atom_site_type_symbol
_atom_site_fract_x
_atom_site_fract_y
_atom_site_fract_z
_atom_site_U_iso_or_equiv
_atom_site_adp_type
_atom_site_occupancy
_atom_site_site_symmetry_order
_atom_site_calc_flag
_atom_site_refinement_flags_posn
_atom_site_refinement_flags_adp
_atom_site_refinement_flags_occupancy
_atom_site_disorder_assembly
_atom_site_disorder_group
Er1 Er 0.500000 0.500000 0.34474(6) 0.0350(5) Uani 1 8 d S T P . .
I1 I 0.500000 0.500000 0.000000 0.0940(15) Uani 1 16 d S T P . .
F2 F 0.500000 0.3903(4) 0.3903(4) 0.044(2) Uani 1 4 d S T P . .
O1 O 0.4265(4) 0.4265(4) 0.2546(6) 0.059(3) Uani 1 2 d S T P . .
C1 C 0.45930(6) 0.36477(10) 0.2208(12) 0.120(6) Uani 1 1 d . U . . .
H1A H 0.442109 0.362069 0.169532 0.144 Uiso 1 1 calc DR U . . .
H1B H 0.442110 0.320133 0.246106 0.144 Uiso 1 1 calc DR U . . .
F1 F 0.500000 0.500000 0.500000 0.20(5) Uani 1 48 d S T P . .
F3 F 0.500000 0.221(3) 0.221(3) 0.044(2) Uani 0.1667 4 d S T P . .

loop_
_atom_site_aniso_label
_atom_site_aniso_U_11
_atom_site_aniso_U_22
_atom_site_aniso_U_33
_atom_site_aniso_U_23
_atom_site_aniso_U_13
_atom_site_aniso_U_12
Er1 0.0377(6) 0.0377(6) 0.0296(7) 0.000 0.000 0.000
I1 0.119(2) 0.119(2) 0.0438(19) 0.000 0.000 0.000
F2 0.044(6) 0.043(4) 0.043(4) 0.006(5) 0.000 0.000
O1 0.068(5) 0.068(5) 0.041(6) -0.004(3) -0.004(3) -0.024(6)
C1 0.126(10) 0.108(9) 0.126(10) -0.040(8) -0.038(8) 0.013(8)
F1 0.20(5) 0.20(5) 0.20(5) 0.000 0.000 0.000
F3 0.044(6) 0.043(4) 0.043(4) 0.006(5) 0.000 0.000

loop_
_atom_type_symbol
_atom_type_description
_atom_type_scat_dispersion_real
_atom_type_scat_dispersion_imag
_atom_type_scat_source
C C 0.0033 0.0016 'International Tables Vol C Tables 4.2.6.8 and 6.1.1.4'
H H 0.0000 0.0000 'International Tables Vol C Tables 4.2.6.8 and 6.1.1.4'
Er Er -0.2586 4.9576 'International Tables Vol C Tables 4.2.6.8 and 6.1.1.4'
F F 0.0171 0.0103 'International Tables Vol C Tables 4.2.6.8 and 6.1.1.4'
I I -0.4742 1.8119 'International Tables Vol C Tables 4.2.6.8 and 6.1.1.4'
O O 0.0106 0.0060 'International Tables Vol C Tables 4.2.6.8 and 6.1.1.4'

loop_
_geom_angle_atom_site_label_1
_geom_angle_atom_site_label_2
_geom_angle_atom_site_label_3
_geom_angle
_geom_angle_site_symmetry_1
_geom_angle_site_symmetry_3
_geom_angle_publ_flag
F2 Er1 F2 81.6(2) 54_655 2_665 ?
F2 Er1 F2 81.6(2) 54_655 . ?
F2 Er1 F2 134.9(6) 2_665 . ?
F2 Er1 F2 81.6(2) 2_665 5 ?
F2 Er1 F2 134.9(6) 54_655 5 ?
F2 Er1 F2 81.6(2) 5 . ?
F2 Er1 O1 138.12(18) 54_655 . ?
F2 Er1 O1 138.12(18) 2_665 . ?
F2 Er1 O1 76.0(3) 2_665 51_565 ?
F2 Er1 O1 76.0(3) 54_655 2_665 ?
F2 Er1 O1 76.0(3) 5 . ?
F2 Er1 O1 76.0(3) 2_665 2_665 ?
F2 Er1 O1 76.0(3) . 52_655 ?
F2 Er1 O1 138.12(18) 54_655 51_565 ?
F2 Er1 O1 138.12(18) 5 2_665 ?
F2 Er1 O1 138.12(18) 5 52_655 ?
F2 Er1 O1 76.0(3) 54_655 52_655 ?
F2 Er1 O1 76.0(3) . . ?
F2 Er1 O1 138.12(18) 2_665 52_655 ?
F2 Er1 O1 76.0(3) 5 51_565 ?
F2 Er1 O1 138.12(18) . 51_565 ?
F2 Er1 O1 138.12(18) . 2_665 ?
F2 Er1 F1 67.5(3) 54_655 . ?
F2 Er1 F1 67.5(3) . . ?
F2 Er1 F1 67.5(3) 2_665 . ?
F2 Er1 F1 67.5(3) 5 . ?
O1 Er1 O1 64.6(3) . 51_565 ?
O1 Er1 O1 64.6(3) 51_565 2_665 ?
O1 Er1 O1 98.1(5) . 2_665 ?
O1 Er1 O1 98.1(5) 52_655 51_565 ?
O1 Er1 O1 64.6(3) . 52_655 ?
O1 Er1 O1 64.6(3) 52_655 2_665 ?
O1 Er1 F1 130.9(2) 52_655 . ?
O1 Er1 F1 130.9(2) 2_665 . ?
O1 Er1 F1 130.9(2) 51_565 . ?
O1 Er1 F1 130.9(2) . . ?
Er1 F2 Er1 135.1(6) 9 . ?
C1 O1 Er1 118.9(6) . . ?
C1 O1 Er1 118.9(6) 62 . ?
C1 O1 C1 118.9(15) . 62 ?
O1 C1 C1 115.0(4) . 52_655 ?
O1 C1 H1A 108.5 . . ?
O1 C1 H1B 108.5 . . ?
C1 C1 H1A 108.5 52_655 . ?
C1 C1 H1B 108.5 52_655 . ?
H1A C1 H1B 107.5 . . ?
Er1 F1 Er1 90.0 9 53_666 ?
Er1 F1 Er1 90.0 57_666 . ?
Er1 F1 Er1 90.0 57_666 49_666 ?
Er1 F1 Er1 90.0 9 49_666 ?
Er1 F1 Er1 180.0 49_666 . ?
Er1 F1 Er1 90.0 9 5 ?
Er1 F1 Er1 180.0 57_666 9 ?
Er1 F1 Er1 90.0 53_666 . ?
Er1 F1 Er1 90.0 9 . ?
Er1 F1 Er1 90.0 57_666 5 ?
Er1 F1 Er1 90.0 57_666 53_666 ?
Er1 F1 Er1 180.0 5 53_666 ?
Er1 F1 Er1 90.0 5 . ?
Er1 F1 Er1 90.0 49_666 53_666 ?
Er1 F1 Er1 90.0 49_666 5 ?

loop_
_geom_bond_atom_site_label_1
_geom_bond_atom_site_label_2
_geom_bond_distance
_geom_bond_site_symmetry_2
_geom_bond_publ_flag
Er1 F2 2.173(4) 54_655 ?
Er1 F2 2.173(4) 5 ?
Er1 F2 2.173(4) 2_665 ?
Er1 F2 2.173(4) . ?
Er1 O1 2.518(11) . ?
Er1 O1 2.518(11) 52_655 ?
Er1 O1 2.518(11) 51_565 ?
Er1 O1 2.518(11) 2_665 ?
Er1 F1 2.8400(11) . ?
O1 C1 1.420(11) . ?
O1 C1 1.420(11) 62 ?
C1 C1 1.489(2) 52_655 ?
C1 H1A 0.9900 . ?
C1 H1B 0.9900 . ?

loop_
_geom_torsion_atom_site_label_1
_geom_torsion_atom_site_label_2
_geom_torsion_atom_site_label_3
_geom_torsion_atom_site_label_4
_geom_torsion
_geom_torsion_site_symmetry_1
_geom_torsion_site_symmetry_2
_geom_torsion_site_symmetry_3
_geom_torsion_site_symmetry_4
_geom_torsion_publ_flag
Er1 O1 C1 C1 -21.3(10) . . . 52_655 ?
C1 O1 C1 C1 138.1(7) 62 . . 52_655 ?

loop_
_smtbx_masks_void_nr
_smtbx_masks_void_average_x
_smtbx_masks_void_average_y
_smtbx_masks_void_average_z
_smtbx_masks_void_volume
_smtbx_masks_void_count_electrons
_smtbx_masks_void_content
1 -0.786 -0.480 -0.516 3201.5 187.8 ?
